data_1555846
loop_
_publ_author_name
'Peng, Yu'
'Xiao, Jian'
'Xu, Xiao-Bo'
'Duan, Shu-Ming'
'Ren, Li'
'Shao, Yong-Liang'
'Wang, Ya-Wen'

_publ_section_title
;
 Stereospecific Synthesis of Tetrahydronaphtho[2,3-b]furans Enabled by a
 Nickel-Promoted Tandem Reductive Cyclization.
;
_journal_issue 19
_journal_name_full 'Organic letters'
_journal_page_first 5170
_journal_page_last 5173
_journal_paper_doi 10.1021/acs.orglett.6b02665
_journal_volume 18
_journal_year 2016
_chemical_absolute_configuration none
_chemical_formula_moiety 'C22 H22 O7'
_chemical_formula_sum 'C22 H22 O7'
_chemical_formula_weight 398.39
_space_group_crystal_system orthorhombic
_space_group_IT_number 29
_space_group_name_Hall 'P 2c -2ac'
_space_group_name_H-M_alt 'P c a 21'
_atom_sites_solution_hydrogens geom
_atom_sites_solution_primary direct
_audit_creation_date 2014-03-31
_audit_creation_method
;
Olex2 1.2
(compiled 2014.03.20 svn.r2914 for OlexSys, GUI svn.r4816)
;
_cell_angle_alpha 90
_cell_angle_beta 90
_cell_angle_gamma 90
_cell_formula_units_Z 4
_cell_length_a 15.8269(2)
_cell_length_b 5.82087(13)
_cell_length_c 20.8138(4)
_cell_measurement_reflns_used 8242
_cell_measurement_temperature 297.9(5)
_cell_measurement_theta_max 70.4830
_cell_measurement_theta_min 5.0440
_cell_volume 1917.50(6)
_computing_cell_refinement
;
CrysAlisPro, Agilent Technologies,
Version 1.171.36.28 (release 01-02-2013 CrysAlis171 .NET)
(compiled Feb  1 2013,16:14:44)
;
_computing_data_collection
;
CrysAlisPro, Agilent Technologies,
Version 1.171.36.28 (release 01-02-2013 CrysAlis171 .NET)
(compiled Feb  1 2013,16:14:44)
;
_computing_data_reduction
;
CrysAlisPro, Agilent Technologies,
Version 1.171.36.28 (release 01-02-2013 CrysAlis171 .NET)
(compiled Feb  1 2013,16:14:44)
;
_computing_molecular_graphics 'Olex2 (Dolomanov et al., 2009)'
_computing_publication_material 'Olex2 (Dolomanov et al., 2009)'
_computing_structure_refinement 'ShelXL (Sheldrick, 2008)'
_computing_structure_solution 'ShelXS (Sheldrick, 2008)'
_diffrn_ambient_temperature 297.9(5)
_diffrn_detector_area_resol_mean 16.0733
_diffrn_measured_fraction_theta_full 0.999
_diffrn_measured_fraction_theta_max 0.989
_diffrn_measurement_device_type 'SuperNova, Dual, Cu at zero, Eos'
_diffrn_measurement_method '\w scans'
_diffrn_orient_matrix_UB_11 0.0802259000
_diffrn_orient_matrix_UB_12 -0.0895750000
_diffrn_orient_matrix_UB_13 0.0336030000
_diffrn_orient_matrix_UB_21 0.0348274000
_diffrn_orient_matrix_UB_22 -0.0819592000
_diffrn_orient_matrix_UB_23 -0.0651924000
_diffrn_orient_matrix_UB_31 0.0427057000
_diffrn_orient_matrix_UB_32 0.2351956000
_diffrn_orient_matrix_UB_33 -0.0099655000
_diffrn_radiation_monochromator mirror
_diffrn_radiation_type CuK\a
_diffrn_radiation_wavelength 1.54183
_diffrn_reflns_av_R_equivalents 0.0307
_diffrn_reflns_av_unetI/netI 0.0191
_diffrn_reflns_Laue_measured_fraction_full 0.999
_diffrn_reflns_Laue_measured_fraction_max 0.989
_diffrn_reflns_limit_h_max 19
_diffrn_reflns_limit_h_min -19
_diffrn_reflns_limit_k_max 6
_diffrn_reflns_limit_k_min -5
_diffrn_reflns_limit_l_max 25
_diffrn_reflns_limit_l_min -25
_diffrn_reflns_number 16947
_diffrn_reflns_point_group_measured_fraction_full 0.997
_diffrn_reflns_point_group_measured_fraction_max 0.984
_diffrn_reflns_theta_full 67.683
_diffrn_reflns_theta_max 70.664
_diffrn_reflns_theta_min 4.248
_diffrn_source 'SuperNova (Cu) X-ray Source'
_exptl_absorpt_coefficient_mu 0.859
_exptl_absorpt_correction_T_max 0.814
_exptl_absorpt_correction_T_min 0.766
_exptl_absorpt_correction_type multi-scan
_exptl_absorpt_process_details
;
CrysAlisPro, Agilent Technologies,
Version 1.171.36.28 (release 01-02-2013 CrysAlis171 .NET)
(compiled Feb  1 2013,16:14:44)
Empirical absorption correction using spherical harmonics,
 implemented in SCALE3 ABSPACK scaling algorithm.
;
_exptl_crystal_colour 'clear light yellow'
_exptl_crystal_colour_lustre clear
_exptl_crystal_colour_modifier light
_exptl_crystal_colour_primary yellow
_exptl_crystal_density_diffrn 1.380
_exptl_crystal_description block
_exptl_crystal_F_000 840
_exptl_crystal_size_max 0.31
_exptl_crystal_size_mid 0.27
_exptl_crystal_size_min 0.24
_refine_diff_density_max 0.949
_refine_diff_density_min -0.165
_refine_diff_density_rms 0.046
_refine_ls_abs_structure_details
;
 Flack x determined using 1626 quotients [(I+)-(I-)]/[(I+)+(I-)]
 (Parsons and Flack (2004), Acta Cryst. A60, s61).
;
_refine_ls_abs_structure_Flack -0.16(8)
_refine_ls_extinction_coef 0.0034(9)
_refine_ls_extinction_expression Fc^*^=kFc[1+0.001xFc^2^\l^3^/sin(2\q)]^-1/4^
_refine_ls_extinction_method SHELXL
_refine_ls_goodness_of_fit_ref 1.050
_refine_ls_hydrogen_treatment constr
_refine_ls_matrix_type full
_refine_ls_number_parameters 266
_refine_ls_number_reflns 3611
_refine_ls_number_restraints 1
_refine_ls_restrained_S_all 1.050
_refine_ls_R_factor_all 0.0519
_refine_ls_R_factor_gt 0.0503
_refine_ls_shift/su_max 0.000
_refine_ls_shift/su_mean 0.000
_refine_ls_structure_factor_coef Fsqd
_refine_ls_weighting_details
;
 w=1/[\s^2^(Fo^2^)+(0.1044P)^2^+0.3231P]
 where P=(Fo^2^+2Fc^2^)/3
;
_refine_ls_weighting_scheme calc
_refine_ls_wR_factor_gt 0.1437
_refine_ls_wR_factor_ref 0.1466
_reflns_Friedel_coverage 0.932
_reflns_Friedel_fraction_full 0.996
_reflns_Friedel_fraction_max 0.980
_reflns_number_gt 3476
_reflns_number_total 3611
_reflns_threshold_expression 'I > 2\s(I)'
_cod_data_source_file ol6b02665_si_008.cif
_cod_data_source_block xiaojian0327
_cod_database_code 1555846
_shelxl_version_number 2013-2
_shelx_space_group_comment
;
The symmetry employed for this shelxl refinement is uniquely defined
by the following loop, which should always be used as a source of
symmetry information in preference to the above space-group names.
They are only intended as comments.
;
_reflns_odcompleteness_completeness 99.80
_reflns_odcompleteness_iscentric 1
_reflns_odcompleteness_theta 66.97
_olex2_refinement_description
;
1. Fixed Uiso
 At 1.2 times of:
  All C(H) groups, All C(H,H) groups
 At 1.5 times of:
  All C(H,H,H) groups
2.a Ternary CH refined with riding coordinates:
 C1(H1), C10(H10), C11(H11)
2.b Secondary CH2 refined with riding coordinates:
 C2(H2A,H2B), C6(H6A,H6B), C13(H13A,H13B)
2.c Aromatic/amide H refined with riding coordinates:
 C4(H4), C8(H8), C15(H15), C19(H19)
2.d Idealised Me refined as rotating group:
 C20(H20A,H20B,H20C), C21(H21A,H21B,H21C), C22(H22A,H22B,H22C)
;

loop_
_space_group_symop_operation_xyz
'x, y, z'
'-x, -y, z+1/2'
'-x+1/2, y, z+1/2'
'x+1/2, -y, z'

loop_
_atom_site_label
_atom_site_type_symbol
_atom_site_fract_x
_atom_site_fract_y
_atom_site_fract_z
_atom_site_U_iso_or_equiv
_atom_site_adp_type
_atom_site_occupancy
_atom_site_site_symmetry_order
_atom_site_calc_flag
_atom_site_refinement_flags_posn
O1 O -1.1209(2) 0.8037(6) 0.19112(15) 0.0684(8) Uani 1 1 d .
O2 O -1.21295(18) 0.7705(5) 0.10576(16) 0.0641(8) Uani 1 1 d .
O3 O -0.94421(17) -0.1531(5) -0.03213(13) 0.0555(7) Uani 1 1 d .
O4 O -0.8504(2) -0.4379(6) -0.0295(2) 0.0766(9) Uani 1 1 d .
O5 O -1.2418(2) -0.0499(6) -0.17823(15) 0.0663(8) Uani 1 1 d .
O6 O -1.16210(19) 0.2568(5) -0.25163(12) 0.0579(7) Uani 1 1 d .
O7 O -1.0471(2) 0.5411(6) -0.20253(12) 0.0697(9) Uani 1 1 d .
C1 C -0.9313(2) -0.0134(7) 0.07193(18) 0.0502(8) Uani 1 1 d .
H1 H -0.9733 -0.1166 0.0910 0.060 Uiso 1 1 calc R
C2 C -0.9266(2) 0.1976(7) 0.11268(19) 0.0554(9) Uani 1 1 d .
H2A H -0.8785 0.2895 0.0995 0.066 Uiso 1 1 calc R
H2B H -0.9184 0.1536 0.1572 0.066 Uiso 1 1 calc R
C3 C -1.0072(2) 0.3407(6) 0.10685(16) 0.0460(7) Uani 1 1 d .
C4 C -1.0220(2) 0.5045(7) 0.15474(18) 0.0509(8) Uani 1 1 d .
H4 H -0.9848 0.5227 0.1890 0.061 Uiso 1 1 calc R
C5 C -1.0930(2) 0.6368(7) 0.14953(16) 0.0495(8) Uani 1 1 d .
C6 C -1.1901(3) 0.9097(8) 0.1584(2) 0.0637(10) Uani 1 1 d .
H6A H -1.2377 0.9262 0.1874 0.076 Uiso 1 1 calc R
H6B H -1.1738 1.0612 0.1435 0.076 Uiso 1 1 calc R
C7 C -1.1478(2) 0.6152(7) 0.09903(16) 0.0487(8) Uani 1 1 d .
C8 C -1.1361(2) 0.4557(7) 0.05171(17) 0.0490(8) Uani 1 1 d .
H8 H -1.1743 0.4414 0.0180 0.059 Uiso 1 1 calc R
C9 C -1.0637(2) 0.3126(6) 0.05561(15) 0.0421(7) Uani 1 1 d .
C10 C -1.0537(2) 0.1194(6) 0.00555(16) 0.0453(7) Uani 1 1 d .
H10 H -1.0860 -0.0129 0.0212 0.054 Uiso 1 1 calc R
C11 C -0.96148(19) 0.0505(6) 0.00553(16) 0.0434(7) Uani 1 1 d .
H11 H -0.9274 0.1783 -0.0108 0.052 Uiso 1 1 calc R
C12 C -0.8786(3) -0.2704(7) -0.0050(2) 0.0579(9) Uani 1 1 d .
C13 C -0.8533(2) -0.1529(7) 0.0572(2) 0.0576(9) Uani 1 1 d .
H13A H -0.8418 -0.2638 0.0909 0.069 Uiso 1 1 calc R
H13B H -0.8043 -0.0554 0.0513 0.069 Uiso 1 1 calc R
C14 C -1.0863(2) 0.1748(6) -0.06144(15) 0.0440(7) Uani 1 1 d .
C15 C -1.1516(2) 0.0405(7) -0.08657(18) 0.0496(8) Uani 1 1 d .
H15 H -1.1772 -0.0708 -0.0611 0.060 Uiso 1 1 calc R
C16 C -1.1786(2) 0.0730(7) -0.14974(18) 0.0496(8) Uani 1 1 d .
C17 C -1.1398(2) 0.2363(7) -0.18781(16) 0.0474(8) Uani 1 1 d .
C18 C -1.0773(2) 0.3774(7) -0.16190(16) 0.0496(8) Uani 1 1 d .
C19 C -1.0506(2) 0.3459(6) -0.09879(17) 0.0488(8) Uani 1 1 d .
H19 H -1.0087 0.4398 -0.0817 0.059 Uiso 1 1 calc R
C20 C -1.2937(4) -0.1882(12) -0.1389(3) 0.0913(19) Uani 1 1 d .
H20A H -1.3353 -0.2638 -0.1649 0.137 Uiso 1 1 calc GR
H20B H -1.3215 -0.0935 -0.1075 0.137 Uiso 1 1 calc GR
H20C H -1.2597 -0.3011 -0.1174 0.137 Uiso 1 1 calc GR
C21 C -1.2236(3) 0.4257(9) -0.2636(2) 0.0769(13) Uani 1 1 d .
H21A H -1.2077 0.5661 -0.2426 0.115 Uiso 1 1 calc GR
H21B H -1.2772 0.3748 -0.2474 0.115 Uiso 1 1 calc GR
H21C H -1.2278 0.4517 -0.3091 0.115 Uiso 1 1 calc GR
C22 C -0.9845(3) 0.6974(8) -0.1802(2) 0.0669(11) Uani 1 1 d .
H22A H -1.0088 0.7966 -0.1483 0.100 Uiso 1 1 calc GR
H22B H -0.9642 0.7879 -0.2155 0.100 Uiso 1 1 calc GR
H22C H -0.9384 0.6131 -0.1617 0.100 Uiso 1 1 calc GR

loop_
_atom_site_aniso_label
_atom_site_aniso_U_11
_atom_site_aniso_U_22
_atom_site_aniso_U_33
_atom_site_aniso_U_23
_atom_site_aniso_U_13
_atom_site_aniso_U_12
O1 0.0709(18) 0.0802(19) 0.0542(16) -0.0143(14) 0.0018(13) 0.0192(16)
O2 0.0516(14) 0.0755(18) 0.0651(17) -0.0010(14) 0.0007(12) 0.0157(13)
O3 0.0569(14) 0.0565(14) 0.0530(15) -0.0124(12) -0.0098(11) 0.0013(11)
O4 0.0722(19) 0.0613(18) 0.096(2) -0.0231(18) -0.0077(17) 0.0086(14)
O5 0.0608(15) 0.0815(19) 0.0565(15) -0.0041(13) -0.0133(12) -0.0225(15)
O6 0.0698(16) 0.0682(16) 0.0358(13) -0.0047(11) -0.0113(11) 0.0050(13)
O7 0.092(2) 0.083(2) 0.0338(13) 0.0062(12) 0.0010(13) -0.0296(18)
C1 0.0492(17) 0.0543(19) 0.0470(19) 0.0035(14) -0.0050(14) -0.0029(15)
C2 0.0488(17) 0.073(2) 0.0439(17) -0.0069(17) -0.0109(14) 0.0098(17)
C3 0.0433(16) 0.0585(19) 0.0361(15) 0.0062(14) -0.0017(12) 0.0003(14)
C4 0.0500(17) 0.067(2) 0.0356(14) 0.0017(15) -0.0039(14) 0.0014(16)
C5 0.0529(18) 0.059(2) 0.0362(16) 0.0029(16) 0.0066(13) 0.0009(15)
C6 0.062(2) 0.067(2) 0.062(2) 0.003(2) 0.0154(18) 0.0108(18)
C7 0.0412(16) 0.062(2) 0.0427(16) 0.0120(15) 0.0074(13) 0.0024(14)
C8 0.0401(15) 0.068(2) 0.0392(15) 0.0114(16) -0.0011(13) -0.0020(14)
C9 0.0390(14) 0.0546(18) 0.0327(14) 0.0061(14) 0.0042(11) -0.0023(13)
C10 0.0430(15) 0.0559(18) 0.0371(15) 0.0058(14) -0.0010(12) -0.0111(13)
C11 0.0441(15) 0.0460(16) 0.0402(15) -0.0035(13) -0.0024(13) -0.0022(12)
C12 0.0551(19) 0.049(2) 0.070(2) -0.0078(17) -0.0037(18) -0.0029(15)
C13 0.0544(19) 0.057(2) 0.062(2) -0.0034(18) -0.0151(17) 0.0038(16)
C14 0.0450(16) 0.0520(18) 0.0351(15) -0.0002(13) -0.0007(12) -0.0036(13)
C15 0.0472(17) 0.057(2) 0.0443(17) -0.0002(15) 0.0001(13) -0.0068(15)
C16 0.0447(17) 0.056(2) 0.0484(18) -0.0092(15) -0.0065(14) -0.0027(14)
C17 0.0500(17) 0.059(2) 0.0330(16) -0.0052(13) -0.0058(13) 0.0017(15)
C18 0.0569(18) 0.056(2) 0.0361(16) -0.0020(14) 0.0035(14) -0.0067(15)
C19 0.0483(16) 0.0604(19) 0.0377(16) -0.0037(15) -0.0024(13) -0.0087(15)
C20 0.080(3) 0.116(4) 0.077(3) -0.031(3) 0.014(3) -0.051(3)
C21 0.092(3) 0.082(3) 0.056(2) -0.006(2) -0.023(2) 0.018(2)
C22 0.082(3) 0.070(3) 0.049(2) 0.0048(18) 0.0073(19) -0.022(2)

loop_
_atom_type_symbol
_atom_type_description
_atom_type_scat_dispersion_real
_atom_type_scat_dispersion_imag
_atom_type_scat_source
C C 0.0181 0.0091 'International Tables Vol C Tables 4.2.6.8 and 6.1.1.4'
H H 0.0000 0.0000 'International Tables Vol C Tables 4.2.6.8 and 6.1.1.4'
O O 0.0492 0.0322 'International Tables Vol C Tables 4.2.6.8 and 6.1.1.4'

loop_
_geom_angle_atom_site_label_1
_geom_angle_atom_site_label_2
_geom_angle_atom_site_label_3
_geom_angle
C5 O1 C6 104.6(3)
C7 O2 C6 105.3(3)
C12 O3 C11 109.2(3)
C16 O5 C20 118.2(4)
C17 O6 C21 114.1(3)
C18 O7 C22 119.3(3)
C2 C1 H1 107.9
C2 C1 C11 109.5(3)
C2 C1 C13 121.1(3)
C11 C1 H1 107.9
C13 C1 H1 107.9
C13 C1 C11 101.9(3)
C1 C2 H2A 109.4
C1 C2 H2B 109.4
C1 C2 C3 111.2(3)
H2A C2 H2B 108.0
C3 C2 H2A 109.4
C3 C2 H2B 109.4
C4 C3 C2 117.0(3)
C4 C3 C9 121.0(3)
C9 C3 C2 122.0(3)
C3 C4 H4 121.1
C5 C4 C3 117.7(3)
C5 C4 H4 121.1
C4 C5 O1 127.8(3)
C4 C5 C7 122.0(3)
C7 C5 O1 110.1(3)
O1 C6 H6A 110.0
O1 C6 H6B 110.0
O2 C6 O1 108.6(3)
O2 C6 H6A 110.0
O2 C6 H6B 110.0
H6A C6 H6B 108.4
C5 C7 O2 109.6(3)
C8 C7 O2 128.4(3)
C8 C7 C5 122.0(3)
C7 C8 H8 121.1
C7 C8 C9 117.9(3)
C9 C8 H8 121.1
C3 C9 C8 119.4(3)
C3 C9 C10 122.3(3)
C8 C9 C10 118.2(3)
C9 C10 H10 107.1
C11 C10 C9 107.0(3)
C11 C10 H10 107.1
C11 C10 C14 112.5(3)
C14 C10 C9 115.5(3)
C14 C10 H10 107.1
O3 C11 C1 103.6(3)
O3 C11 C10 113.5(3)
O3 C11 H11 109.3
C1 C11 C10 111.7(3)
C1 C11 H11 109.3
C10 C11 H11 109.3
O3 C12 C13 109.1(3)
O4 C12 O3 121.3(4)
O4 C12 C13 129.5(4)
C1 C13 C12 101.6(3)
C1 C13 H13A 111.5
C1 C13 H13B 111.5
C12 C13 H13A 111.5
C12 C13 H13B 111.5
H13A C13 H13B 109.3
C15 C14 C10 118.4(3)
C19 C14 C10 121.9(3)
C19 C14 C15 119.6(3)
C14 C15 H15 119.9
C16 C15 C14 120.2(3)
C16 C15 H15 119.9
O5 C16 C15 124.2(4)
O5 C16 C17 115.9(3)
C17 C16 C15 119.9(3)
O6 C17 C16 119.9(3)
O6 C17 C18 120.2(3)
C16 C17 C18 119.9(3)
O7 C18 C17 114.9(3)
O7 C18 C19 124.9(3)
C19 C18 C17 120.2(3)
C14 C19 C18 120.0(3)
C14 C19 H19 120.0
C18 C19 H19 120.0
O5 C20 H20A 109.5
O5 C20 H20B 109.5
O5 C20 H20C 109.5
H20A C20 H20B 109.5
H20A C20 H20C 109.5
H20B C20 H20C 109.5
O6 C21 H21A 109.5
O6 C21 H21B 109.5
O6 C21 H21C 109.5
H21A C21 H21B 109.5
H21A C21 H21C 109.5
H21B C21 H21C 109.5
O7 C22 H22A 109.5
O7 C22 H22B 109.5
O7 C22 H22C 109.5
H22A C22 H22B 109.5
H22A C22 H22C 109.5
H22B C22 H22C 109.5

loop_
_geom_bond_atom_site_label_1
_geom_bond_atom_site_label_2
_geom_bond_distance
O1 C5 1.375(5)
O1 C6 1.429(5)
O2 C6 1.410(6)
O2 C7 1.378(4)
O3 C11 1.447(4)
O3 C12 1.365(5)
O4 C12 1.187(5)
O5 C16 1.365(4)
O5 C20 1.412(6)
O6 C17 1.380(4)
O6 C21 1.406(6)
O7 C18 1.361(5)
O7 C22 1.422(5)
C1 H1 0.9800
C1 C2 1.494(5)
C1 C11 1.509(5)
C1 C13 1.509(5)
C2 H2A 0.9700
C2 H2B 0.9700
C2 C3 1.529(5)
C3 C4 1.399(5)
C3 C9 1.401(4)
C4 H4 0.9300
C4 C5 1.366(5)
C5 C7 1.369(5)
C6 H6A 0.9700
C6 H6B 0.9700
C7 C8 1.366(5)
C8 H8 0.9300
C8 C9 1.419(5)
C9 C10 1.541(5)
C10 H10 0.9800
C10 C11 1.514(4)
C10 C14 1.521(4)
C11 H11 0.9800
C12 C13 1.518(6)
C13 H13A 0.9700
C13 H13B 0.9700
C14 C15 1.397(5)
C14 C19 1.384(5)
C15 H15 0.9300
C15 C16 1.395(5)
C16 C17 1.381(6)
C17 C18 1.395(5)
C18 C19 1.392(5)
C19 H19 0.9300
C20 H20A 0.9600
C20 H20B 0.9600
C20 H20C 0.9600
C21 H21A 0.9600
C21 H21B 0.9600
C21 H21C 0.9600
C22 H22A 0.9600
C22 H22B 0.9600
C22 H22C 0.9600

loop_
_geom_torsion_atom_site_label_1
_geom_torsion_atom_site_label_2
_geom_torsion_atom_site_label_3
_geom_torsion_atom_site_label_4
_geom_torsion
O1 C5 C7 O2 0.8(4)
O1 C5 C7 C8 -177.9(3)
O2 C7 C8 C9 -179.5(3)
O3 C12 C13 C1 19.4(4)
O4 C12 C13 C1 -159.9(5)
O5 C16 C17 O6 -4.0(5)
O5 C16 C17 C18 177.0(3)
O6 C17 C18 O7 4.9(5)
O6 C17 C18 C19 -175.4(3)
O7 C18 C19 C14 179.4(4)
C1 C2 C3 C4 162.5(3)
C1 C2 C3 C9 -18.3(5)
C2 C1 C11 O3 167.0(3)
C2 C1 C11 C10 -70.4(4)
C2 C1 C13 C12 -155.6(4)
C2 C3 C4 C5 178.8(3)
C2 C3 C9 C8 -177.9(3)
C2 C3 C9 C10 6.6(5)
C3 C4 C5 O1 178.6(4)
C3 C4 C5 C7 -1.0(5)
C3 C9 C10 C11 -23.7(4)
C3 C9 C10 C14 -149.8(3)
C4 C3 C9 C8 1.2(5)
C4 C3 C9 C10 -174.3(3)
C4 C5 C7 O2 -179.4(3)
C4 C5 C7 C8 1.8(5)
C5 O1 C6 O2 13.1(4)
C5 C7 C8 C9 -1.0(5)
C6 O1 C5 C4 171.7(4)
C6 O1 C5 C7 -8.6(4)
C6 O2 C7 C5 7.4(4)
C6 O2 C7 C8 -174.0(4)
C7 O2 C6 O1 -12.7(4)
C7 C8 C9 C3 -0.5(5)
C7 C8 C9 C10 175.2(3)
C8 C9 C10 C11 160.8(3)
C8 C9 C10 C14 34.7(4)
C9 C3 C4 C5 -0.4(5)
C9 C10 C11 O3 171.2(3)
C9 C10 C11 C1 54.5(3)
C9 C10 C14 C15 -118.6(4)
C9 C10 C14 C19 64.5(4)
C10 C14 C15 C16 -174.7(3)
C10 C14 C19 C18 174.3(3)
C11 O3 C12 O4 -176.2(4)
C11 O3 C12 C13 4.4(4)
C11 C1 C2 C3 47.7(4)
C11 C1 C13 C12 -34.0(4)
C11 C10 C14 C15 118.1(3)
C11 C10 C14 C19 -58.8(4)
C12 O3 C11 C1 -26.6(4)
C12 O3 C11 C10 -148.0(3)
C13 C1 C2 C3 165.6(3)
C13 C1 C11 O3 37.6(3)
C13 C1 C11 C10 160.2(3)
C14 C10 C11 O3 -60.9(4)
C14 C10 C11 C1 -177.6(3)
C14 C15 C16 O5 180.0(4)
C14 C15 C16 C17 0.9(6)
C15 C14 C19 C18 -2.6(6)
C15 C16 C17 O6 175.2(3)
C15 C16 C17 C18 -3.8(6)
C16 C17 C18 O7 -176.2(3)
C16 C17 C18 C19 3.5(6)
C17 C18 C19 C14 -0.3(6)
C19 C14 C15 C16 2.3(6)
C20 O5 C16 C15 12.3(7)
C20 O5 C16 C17 -168.6(5)
C21 O6 C17 C16 95.2(5)
C21 O6 C17 C18 -85.8(5)
C22 O7 C18 C17 178.5(4)
C22 O7 C18 C19 -1.2(6)
